data_7223220
loop_
_publ_author_name
'Wang, Li-Xia'
'hu, benquan'
'shen, gang'
'Tang, Yalin'
'Yang, Luo'

_publ_section_title
;
 Copper-catalyzed domino reaction to construct functionalized
 indolizinones
;
_journal_name_full 'RSC Adv.'
_journal_paper_doi 10.1039/C5RA20119E
_journal_year 2015
_chemical_formula_moiety 'C22 H20 Cu N4 O4, 2(C4 H8 O2), 2(C2 H3 O2), 2(H2 O)'
_chemical_formula_sum 'C34 H46 Cu N4 O14'
_chemical_formula_weight 798.29
_space_group_crystal_system monoclinic
_space_group_IT_number 15
_space_group_name_Hall '-C 2yc'
_space_group_name_H-M_alt 'C 1 2/c 1'
_symmetry_space_group_name_Hall '-C 2yc'
_symmetry_space_group_name_H-M 'C 1 2/c 1'
_atom_sites_solution_hydrogens mixed
_atom_sites_solution_primary direct
_audit_creation_date 2015-06-17
_audit_creation_method
;
Olex2 1.2
(compiled 2015.01.26 svn.r3150 for OlexSys, GUI svn.r4998)
;
_audit_update_record
;
2015-09-29 deposited with the CCDC.
2015-11-06 downloaded from the CCDC.
;
_cell_angle_alpha 90
_cell_angle_beta 114.46(3)
_cell_angle_gamma 90
_cell_formula_units_Z 4
_cell_length_a 21.129(4)
_cell_length_b 7.8255(16)
_cell_length_c 24.473(5)
_cell_measurement_reflns_used 5525
_cell_measurement_temperature 173.1500
_cell_measurement_theta_max 27.4677
_cell_measurement_theta_min 1.9281
_cell_volume 3683.3(15)
_computing_cell_refinement 'CrystalClear (Rigaku Inc., 2007)'
_computing_data_collection 'CrystalClear (Rigaku Inc., 2007)'
_computing_data_reduction 'CrystalClear (Rigaku Inc., 2007)'
_computing_molecular_graphics 'Olex2 (Dolomanov et al., 2009)'
_computing_publication_material 'Olex2 (Dolomanov et al., 2009)'
_computing_structure_refinement 'ShelXL (Sheldrick, 2008)'
_computing_structure_solution
;
????
;
_diffrn_ambient_temperature 173.1500
_diffrn_detector_area_resol_mean 28.5714
_diffrn_measured_fraction_theta_full 0.996
_diffrn_measured_fraction_theta_max 0.996
_diffrn_measurement_details
;
scan:
    Number of images: 300
               Slice: -110.0000 - 40.0000
         Image width: 0.5000
            Exp time: 5.0000
       Rotation axis: Omega
               Omega: 0.0000
                 Chi: 45.0000
                 Phi: 90.0000
                 XTD: 44.9633
              2theta: -20.0739
scan:
    Number of images: 330
               Slice: -110.0000 - 55.0000
         Image width: 0.5000
            Exp time: 5.0000
       Rotation axis: Omega
               Omega: 0.0000
                 Chi: 45.0000
                 Phi: 0.0000
                 XTD: 44.9633
              2theta: -20.0739
;
_diffrn_measurement_device
;
Saturn724+ (2x2 bin mode)
;
_diffrn_measurement_device_details
;
AFC10: Fixed Chi 2 circle
;
_diffrn_measurement_device_type 'multiwire proportional'
_diffrn_measurement_method dtprofit.ref
_diffrn_orient_matrix_type d*Trek
_diffrn_orient_matrix_UB_11 -0.0428
_diffrn_orient_matrix_UB_12 -0.0176
_diffrn_orient_matrix_UB_13 -0.0237
_diffrn_orient_matrix_UB_21 0.0666
_diffrn_orient_matrix_UB_22 -0.0171
_diffrn_orient_matrix_UB_23 -0.1077
_diffrn_orient_matrix_UB_31 -0.0062
_diffrn_orient_matrix_UB_32 -0.0443
_diffrn_orient_matrix_UB_33 0.0032
_diffrn_radiation_detector CCD
_diffrn_radiation_monochromator Confocal
_diffrn_radiation_type MoK\a
_diffrn_radiation_wavelength 0.71073
_diffrn_reflns_av_R_equivalents 0.0602
_diffrn_reflns_av_unetI/netI 0.0506
_diffrn_reflns_laue_measured_fraction_full 0.996
_diffrn_reflns_laue_measured_fraction_max 0.996
_diffrn_reflns_limit_h_max 26
_diffrn_reflns_limit_h_min -27
_diffrn_reflns_limit_k_max 8
_diffrn_reflns_limit_k_min -10
_diffrn_reflns_limit_l_max 31
_diffrn_reflns_limit_l_min -25
_diffrn_reflns_number 12728
_diffrn_reflns_point_group_measured_fraction_full 0.996
_diffrn_reflns_point_group_measured_fraction_max 0.996
_diffrn_reflns_theta_full 26.000
_diffrn_reflns_theta_max 27.462
_diffrn_reflns_theta_min 2.150
_diffrn_source 'Rotating Anode'
_diffrn_source_current 24.0000
_diffrn_source_power 1.2000
_diffrn_source_voltage 50.0000
_exptl_absorpt_coefficient_mu 0.666
_exptl_absorpt_correction_T_max 1.0000
_exptl_absorpt_correction_T_min 0.5678
_exptl_absorpt_correction_type multi-scan
_exptl_crystal_colour purple
_exptl_crystal_density_diffrn 1.440
_exptl_crystal_description block
_exptl_crystal_F_000 1676
_exptl_crystal_size_max 0.12
_exptl_crystal_size_mid 0.11
_exptl_crystal_size_min 0.08
_refine_diff_density_max 0.978
_refine_diff_density_min -0.591
_refine_diff_density_rms 0.112
_refine_ls_extinction_method none
_refine_ls_goodness_of_fit_ref 1.237
_refine_ls_hydrogen_treatment mixed
_refine_ls_matrix_type full
_refine_ls_number_parameters 249
_refine_ls_number_reflns 4204
_refine_ls_number_restraints 3
_refine_ls_restrained_S_all 1.238
_refine_ls_R_factor_all 0.0988
_refine_ls_R_factor_gt 0.0945
_refine_ls_shift/su_max 0.000
_refine_ls_shift/su_mean 0.000
_refine_ls_structure_factor_coef Fsqd
_refine_ls_weighting_details 'w=1/[\s^2^(Fo^2^)+(0.0451P)^2^+38.4406P] where P=(Fo^2^+2Fc^2^)/3'
_refine_ls_weighting_scheme calc
_refine_ls_wR_factor_gt 0.2122
_refine_ls_wR_factor_ref 0.2145
_reflns_Friedel_coverage 0.000
_reflns_number_gt 3987
_reflns_number_total 4204
_reflns_threshold_expression 'I > 2\s(I)'
_cod_data_source_file c5ra20119e2.cif
_cod_data_source_block mx3864
_cod_database_code 7223220
_shelx_space_group_comment
;
The symmetry employed for this shelxl refinement is uniquely defined
by the following loop, which should always be used as a source of
symmetry information in preference to the above space-group names.
They are only intended as comments.
;
_diffrn_number_total 4515
_olex2_refinement_description
;
1. Fixed Uiso
 At 1.2 times of:
  All C(H) groups, All C(H,H) groups
 At 1.5 times of:
  All C(H,H,H) groups, All O(H) groups, All O(H,H) groups
2. Restrained distances
 O2-H2
 0.85 with sigma of 0.01
 C6-H2
 1.878816 with sigma of 0.02
 Cu1-H2
 3.226193 with sigma of 0.02
3.a Free rotating group:
 O5(H5A,H5B)
3.b Secondary CH2 refined with riding coordinates:
 C16(H16A,H16B), C17(H17A,H17B), C14(H14A,H14B), C15(H15A,H15B)
3.c Aromatic/amide H refined with riding coordinates:
 C1(H1A), C2(H2A), C3(H3), C4(H4), C8(H8), C9(H9), C10(H10), C11(H11)
3.d Idealised Me refined as rotating group:
 C13(H13A,H13B,H13C)
3.e Idealised tetrahedral OH refined as rotating group:
 O1(H1)
;
_shelx_shelxl_version_number 2014/7
_olex2_submission_special_instructions 'No special instructions were received'

loop_
_space_group_symop_operation_xyz
'x, y, z'
'-x, y, -z+1/2'
'x+1/2, y+1/2, z'
'-x+1/2, y+1/2, -z+1/2'
'-x, -y, -z'
'x, -y, z-1/2'
'-x+1/2, -y+1/2, -z'
'x+1/2, -y+1/2, z-1/2'

loop_
_atom_site_label
_atom_site_type_symbol
_atom_site_fract_x
_atom_site_fract_y
_atom_site_fract_z
_atom_site_U_iso_or_equiv
_atom_site_adp_type
_atom_site_occupancy
_atom_site_site_symmetry_order
_atom_site_calc_flag
_atom_site_refinement_flags_posn
_atom_site_refinement_flags_adp
_atom_site_refinement_flags_occupancy
Cu1 Cu 0.5000 0.5000 0.5000 0.0225(2) Uani 1 2 d DS T P
O1 O 0.70599(16) 0.3081(5) 0.56735(15) 0.0281(8) Uani 1 1 d . . .
H1 H 0.7249 0.3418 0.6021 0.042 Uiso 1 1 calc GR . .
O2 O 0.62363(16) 0.5178(4) 0.56169(14) 0.0245(7) Uani 1 1 d D . .
H2 H 0.6552(13) 0.535(4) 0.5974(10) 0.037 Uiso 1 1 d DR . .
N1 N 0.5470(2) 0.4285(5) 0.44645(16) 0.0227(8) Uani 1 1 d . . .
N2 N 0.52543(18) 0.2706(5) 0.54059(16) 0.0205(8) Uani 1 1 d . . .
C1 C 0.5179(3) 0.4366(7) 0.3868(2) 0.0287(10) Uani 1 1 d . . .
H1A H 0.4736 0.4833 0.3673 0.034 Uiso 1 1 calc R . .
C2 C 0.5524(3) 0.3765(8) 0.3531(2) 0.0331(12) Uani 1 1 d . . .
H2A H 0.5316 0.3825 0.3114 0.040 Uiso 1 1 calc R . .
C3 C 0.6179(3) 0.3081(8) 0.3823(2) 0.0340(12) Uani 1 1 d . . .
H3 H 0.6417 0.2673 0.3605 0.041 Uiso 1 1 calc R . .
C4 C 0.6482(2) 0.3000(7) 0.4444(2) 0.0291(10) Uani 1 1 d . . .
H4 H 0.6922 0.2535 0.4652 0.035 Uiso 1 1 calc R . .
C5 C 0.6100(2) 0.3646(6) 0.47424(19) 0.0215(9) Uani 1 1 d . . .
C6 C 0.6365(2) 0.3549(6) 0.5432(2) 0.0226(9) Uani 1 1 d D . .
C7 C 0.5920(2) 0.2216(6) 0.55776(18) 0.0209(9) Uani 1 1 d . . .
C8 C 0.6161(2) 0.0674(7) 0.5853(2) 0.0267(10) Uani 1 1 d . . .
H8 H 0.6620 0.0352 0.5959 0.032 Uiso 1 1 calc R . .
C9 C 0.5712(3) -0.0389(6) 0.5971(2) 0.0337(12) Uani 1 1 d . . .
H9 H 0.5866 -0.1429 0.6164 0.040 Uiso 1 1 calc R . .
C10 C 0.5026(3) 0.0114(8) 0.5797(2) 0.0337(11) Uani 1 1 d . . .
H10 H 0.4714 -0.0587 0.5870 0.040 Uiso 1 1 calc R . .
C11 C 0.4811(2) 0.1675(7) 0.5512(2) 0.0270(10) Uani 1 1 d . . .
H11 H 0.4351 0.2013 0.5392 0.032 Uiso 1 1 calc R . .
O7 O 0.3161(2) 0.2109(8) 0.5045(3) 0.0662(15) Uani 1 1 d . . .
C16 C 0.2948(4) 0.1662(12) 0.5496(4) 0.069(2) Uani 1 1 d . . .
H16A H 0.3347 0.1672 0.5882 0.083 Uiso 1 1 calc R . .
H16B H 0.2759 0.0513 0.5425 0.083 Uiso 1 1 calc R . .
C17 C 0.2589(4) 0.2126(10) 0.4487(4) 0.0584(19) Uani 1 1 d . . .
H17A H 0.2392 0.0987 0.4392 0.070 Uiso 1 1 calc R . .
H17B H 0.2736 0.2474 0.4178 0.070 Uiso 1 1 calc R . .
O3 O 0.7569(2) 0.3480(6) 0.68312(17) 0.0483(11) Uani 1 1 d . . .
O4 O 0.6608(2) 0.4802(6) 0.67630(16) 0.0438(10) Uani 1 1 d . . .
C12 C 0.7192(3) 0.4094(8) 0.7055(2) 0.0391(13) Uani 1 1 d . . .
C13 C 0.7437(5) 0.4019(12) 0.7736(3) 0.074(3) Uani 1 1 d . . .
H13A H 0.7220 0.4918 0.7863 0.111 Uiso 1 1 calc GR . .
H13B H 0.7933 0.4157 0.7926 0.111 Uiso 1 1 calc GR . .
H13C H 0.7313 0.2934 0.7847 0.111 Uiso 1 1 calc GR . .
O6 O 0.4708(7) 0.1662(16) 0.6888(3) 0.161(5) Uani 1 1 d . . .
C14 C 0.5428(10) 0.172(3) 0.7239(6) 0.190(9) Uani 1 1 d . . .
H14A H 0.5637 0.0830 0.7094 0.228 Uiso 1 1 calc R . .
H14B H 0.5594 0.2803 0.7153 0.228 Uiso 1 1 calc R . .
C15 C 0.4334(11) 0.158(5) 0.7209(7) 0.32(2) Uani 1 1 d . . .
H15A H 0.3978 0.2455 0.7048 0.387 Uiso 1 1 calc R . .
H15B H 0.4094 0.0493 0.7114 0.387 Uiso 1 1 calc R . .
O5 O 0.6115(2) 0.7020(8) 0.7405(2) 0.0581(13) Uani 1 1 d . . .
H5A H 0.6218 0.6550 0.7140 0.087 Uiso 1 1 d G . .
H5B H 0.6465 0.7560 0.7652 0.087 Uiso 1 1 d G . .

loop_
_atom_site_aniso_label
_atom_site_aniso_U_11
_atom_site_aniso_U_22
_atom_site_aniso_U_33
_atom_site_aniso_U_23
_atom_site_aniso_U_13
_atom_site_aniso_U_12
Cu1 0.0152(4) 0.0333(5) 0.0197(4) 0.0063(3) 0.0077(3) 0.0053(3)
O1 0.0130(14) 0.044(2) 0.0243(16) 0.0018(15) 0.0047(12) 0.0056(14)
O2 0.0202(15) 0.0290(18) 0.0213(15) 0.0030(13) 0.0057(12) -0.0010(14)
N1 0.0193(18) 0.031(2) 0.0193(17) 0.0049(15) 0.0090(15) 0.0040(16)
N2 0.0151(16) 0.029(2) 0.0186(17) 0.0031(15) 0.0083(14) 0.0019(15)
C1 0.024(2) 0.040(3) 0.020(2) 0.007(2) 0.0064(18) 0.005(2)
C2 0.032(3) 0.046(3) 0.022(2) 0.006(2) 0.013(2) 0.006(2)
C3 0.031(3) 0.049(3) 0.029(2) -0.003(2) 0.019(2) 0.000(2)
C4 0.019(2) 0.041(3) 0.030(2) 0.002(2) 0.0119(19) 0.002(2)
C5 0.0143(19) 0.033(3) 0.021(2) -0.0053(18) 0.0112(16) -0.0046(17)
C6 0.0151(19) 0.028(2) 0.025(2) 0.0062(18) 0.0083(17) 0.0020(17)
C7 0.0150(19) 0.028(2) 0.0164(19) 0.0006(17) 0.0035(16) 0.0029(17)
C8 0.021(2) 0.030(2) 0.026(2) 0.0049(19) 0.0060(18) 0.0068(19)
C9 0.041(3) 0.022(3) 0.031(3) 0.0074(19) 0.007(2) 0.000(2)
C10 0.036(3) 0.038(3) 0.028(2) 0.000(2) 0.014(2) -0.009(2)
C11 0.021(2) 0.037(3) 0.027(2) -0.004(2) 0.0133(18) -0.005(2)
O7 0.030(2) 0.086(4) 0.092(4) 0.022(3) 0.035(3) 0.017(2)
C16 0.036(3) 0.086(6) 0.080(5) 0.035(5) 0.019(4) 0.004(4)
C17 0.056(4) 0.055(4) 0.078(5) -0.011(4) 0.041(4) -0.018(4)
O3 0.039(2) 0.065(3) 0.0278(19) 0.0008(19) 0.0011(17) 0.012(2)
O4 0.043(2) 0.058(3) 0.0233(18) -0.0031(18) 0.0059(16) 0.010(2)
C12 0.040(3) 0.044(3) 0.022(2) -0.003(2) 0.001(2) 0.003(3)
C13 0.087(6) 0.094(7) 0.027(3) 0.002(4) 0.009(3) 0.036(5)
O6 0.204(11) 0.216(12) 0.055(4) -0.011(6) 0.046(6) 0.073(10)
C14 0.177(18) 0.31(3) 0.068(8) -0.002(13) 0.035(10) -0.020(18)
C15 0.26(3) 0.66(6) 0.079(10) -0.06(2) 0.093(14) -0.19(3)
O5 0.037(2) 0.087(4) 0.047(3) -0.020(3) 0.014(2) 0.000(3)

loop_
_atom_type_symbol
_atom_type_description
_atom_type_scat_dispersion_real
_atom_type_scat_dispersion_imag
_atom_type_scat_source
C C 0.0033 0.0016 'International Tables Vol C Tables 4.2.6.8 and 6.1.1.4'
H H 0.0000 0.0000 'International Tables Vol C Tables 4.2.6.8 and 6.1.1.4'
Cu Cu 0.3201 1.2651 'International Tables Vol C Tables 4.2.6.8 and 6.1.1.4'
N N 0.0061 0.0033 'International Tables Vol C Tables 4.2.6.8 and 6.1.1.4'
O O 0.0106 0.0060 'International Tables Vol C Tables 4.2.6.8 and 6.1.1.4'

loop_
_geom_angle_atom_site_label_1
_geom_angle_atom_site_label_2
_geom_angle_atom_site_label_3
_geom_angle
_geom_angle_site_symmetry_1
_geom_angle_site_symmetry_3
O2 Cu1 O2 180.0 5_666 .
N1 Cu1 O2 105.82(14) 5_666 .
N1 Cu1 O2 105.82(14) . 5_666
N1 Cu1 O2 74.18(14) . .
N1 Cu1 O2 74.18(14) 5_666 5_666
N1 Cu1 N1 180.0 . 5_666
N2 Cu1 O2 104.78(13) 5_666 .
N2 Cu1 O2 75.22(13) 5_666 5_666
N2 Cu1 O2 104.78(13) . 5_666
N2 Cu1 O2 75.22(13) . .
N2 Cu1 N1 91.68(15) 5_666 .
N2 Cu1 N1 91.68(15) . 5_666
N2 Cu1 N1 88.32(15) . .
N2 Cu1 N1 88.32(15) 5_666 5_666
N2 Cu1 N2 180.0 5_666 .
C6 O1 H1 109.5 . .
Cu1 O2 H2 145(2) . .
C6 O2 Cu1 92.9(2) . .
C6 O2 H2 107.2(18) . .
C1 N1 Cu1 124.7(3) . .
C5 N1 Cu1 115.6(3) . .
C5 N1 C1 119.7(4) . .
C7 N2 Cu1 116.0(3) . .
C11 N2 Cu1 124.5(3) . .
C11 N2 C7 119.5(4) . .
N1 C1 H1A 119.5 . .
N1 C1 C2 121.1(5) . .
C2 C1 H1A 119.5 . .
C1 C2 H2A 120.5 . .
C3 C2 C1 119.0(5) . .
C3 C2 H2A 120.5 . .
C2 C3 H3 120.1 . .
C2 C3 C4 119.8(5) . .
C4 C3 H3 120.1 . .
C3 C4 H4 121.5 . .
C3 C4 C5 117.1(5) . .
C5 C4 H4 121.5 . .
N1 C5 C4 123.3(4) . .
N1 C5 C6 114.6(4) . .
C4 C5 C6 122.0(4) . .
O1 C6 O2 114.3(4) . .
O1 C6 C5 108.7(4) . .
O1 C6 C7 111.3(4) . .
O2 C6 C5 105.9(4) . .
O2 C6 C7 108.5(4) . .
C7 C6 C5 107.8(4) . .
N2 C7 C6 113.2(4) . .
N2 C7 C8 122.0(4) . .
C8 C7 C6 124.8(4) . .
C7 C8 H8 120.5 . .
C7 C8 C9 119.1(4) . .
C9 C8 H8 120.5 . .
C8 C9 H9 120.5 . .
C8 C9 C10 119.1(5) . .
C10 C9 H9 120.5 . .
C9 C10 H10 120.4 . .
C11 C10 C9 119.2(5) . .
C11 C10 H10 120.4 . .
N2 C11 C10 121.1(5) . .
N2 C11 H11 119.4 . .
C10 C11 H11 119.4 . .
C16 O7 C17 110.0(5) . .
O7 C16 H16A 109.4 . .
O7 C16 H16B 109.4 . .
O7 C16 C17 111.0(6) . 7_556
H16A C16 H16B 108.0 . .
C17 C16 H16A 109.4 7_556 .
C17 C16 H16B 109.4 7_556 .
O7 C17 C16 109.9(6) . 7_556
O7 C17 H17A 109.7 . .
O7 C17 H17B 109.7 . .
C16 C17 H17A 109.7 7_556 .
C16 C17 H17B 109.7 7_556 .
H17A C17 H17B 108.2 . .
O3 C12 O4 125.1(5) . .
O3 C12 C13 118.6(6) . .
O4 C12 C13 116.3(6) . .
C12 C13 H13A 109.5 . .
C12 C13 H13B 109.5 . .
C12 C13 H13C 109.5 . .
H13A C13 H13B 109.5 . .
H13A C13 H13C 109.5 . .
H13B C13 H13C 109.5 . .
C15 O6 C14 113.6(11) . .
O6 C14 H14A 107.1 . .
O6 C14 H14B 107.1 . .
H14A C14 H14B 106.8 . .
C15 C14 O6 120.8(19) 2_656 .
C15 C14 H14A 107.1 2_656 .
C15 C14 H14B 107.1 2_656 .
O6 C15 H15A 106.1 . .
O6 C15 H15B 106.1 . .
C14 C15 O6 125(2) 2_656 .
C14 C15 H15A 106.1 2_656 .
C14 C15 H15B 106.1 2_656 .
H15A C15 H15B 106.3 . .
H5A O5 H5B 109.5 . .

loop_
_geom_bond_atom_site_label_1
_geom_bond_atom_site_label_2
_geom_bond_distance
_geom_bond_site_symmetry_2
Cu1 O2 2.420(3) 5_666
Cu1 O2 2.420(3) .
Cu1 N1 2.024(4) .
Cu1 N1 2.024(4) 5_666
Cu1 N2 2.014(4) .
Cu1 N2 2.014(4) 5_666
O1 H1 0.8200 .
O1 C6 1.385(5) .
O2 H2 0.863(9) .
O2 C6 1.417(6) .
N1 C1 1.331(6) .
N1 C5 1.316(6) .
N2 C7 1.346(5) .
N2 C11 1.341(6) .
C1 H1A 0.9300 .
C1 C2 1.389(7) .
C2 H2A 0.9300 .
C2 C3 1.376(7) .
C3 H3 0.9300 .
C3 C4 1.384(7) .
C4 H4 0.9300 .
C4 C5 1.389(6) .
C5 C6 1.544(6) .
C6 C7 1.543(6) .
C7 C8 1.373(7) .
C8 H8 0.9300 .
C8 C9 1.379(7) .
C9 H9 0.9300 .
C9 C10 1.387(8) .
C10 H10 0.9300 .
C10 C11 1.386(8) .
C11 H11 0.9300 .
O7 C16 1.398(9) .
O7 C17 1.399(9) .
C16 H16A 0.9700 .
C16 H16B 0.9700 .
C16 C17 1.492(11) 7_556
C17 C16 1.492(11) 7_556
C17 H17A 0.9700 .
C17 H17B 0.9700 .
O3 C12 1.236(7) .
O4 C12 1.268(7) .
C12 C13 1.529(8) .
C13 H13A 0.9600 .
C13 H13B 0.9600 .
C13 H13C 0.9600 .
O6 C14 1.404(19) .
O6 C15 1.328(18) .
C14 H14A 0.9700 .
C14 H14B 0.9700 .
C14 C15 1.236(17) 2_656
C15 C14 1.235(17) 2_656
C15 H15A 0.9700 .
C15 H15B 0.9700 .
O5 H5A 0.8499 .
O5 H5B 0.8499 .

loop_
_geom_torsion_atom_site_label_1
_geom_torsion_atom_site_label_2
_geom_torsion_atom_site_label_3
_geom_torsion_atom_site_label_4
_geom_torsion
_geom_torsion_site_symmetry_4
Cu1 O2 C6 O1 178.1(3) .
Cu1 O2 C6 C5 58.4(3) .
Cu1 O2 C6 C7 -57.0(3) .
Cu1 N1 C1 C2 -176.6(4) .
Cu1 N1 C5 C4 176.2(4) .
Cu1 N1 C5 C6 0.3(5) .
Cu1 N2 C7 C6 0.7(5) .
Cu1 N2 C7 C8 -179.3(3) .
Cu1 N2 C11 C10 -179.7(4) .
O1 C6 C7 N2 173.4(4) .
O1 C6 C7 C8 -6.6(6) .
O2 C6 C7 N2 46.8(5) .
O2 C6 C7 C8 -133.3(4) .
N1 C1 C2 C3 -0.1(9) .
N1 C5 C6 O1 -171.9(4) .
N1 C5 C6 O2 -48.7(5) .
N1 C5 C6 C7 67.3(5) .
N2 C7 C8 C9 -1.6(7) .
C1 N1 C5 C4 -1.5(8) .
C1 N1 C5 C6 -177.4(4) .
C1 C2 C3 C4 0.0(9) .
C2 C3 C4 C5 -0.6(8) .
C3 C4 C5 N1 1.4(8) .
C3 C4 C5 C6 176.9(5) .
C4 C5 C6 O1 12.1(6) .
C4 C5 C6 O2 135.4(5) .
C4 C5 C6 C7 -108.6(5) .
C5 N1 C1 C2 0.9(8) .
C5 C6 C7 N2 -67.5(5) .
C5 C6 C7 C8 112.5(5) .
C6 C7 C8 C9 178.5(4) .
C7 N2 C11 C10 0.1(7) .
C7 C8 C9 C10 1.2(8) .
C8 C9 C10 C11 -0.3(8) .
C9 C10 C11 N2 -0.4(7) .
C11 N2 C7 C6 -179.2(4) .
C11 N2 C7 C8 0.8(7) .
C16 O7 C17 C16 57.5(9) 7_556
C17 O7 C16 C17 -58.1(9) 7_556
C14 O6 C15 C14 7(4) 2_656
C15 O6 C14 C15 5(3) 2_656
